data_7243283
loop_
_publ_author_name
'Tantawy, Ahmed H.'
'Meng, Xiang-Gao'
'Marzouk, Adel A.'
'Fouad, Ali'
'Abdelazeem, Ahmed H.'
'Youssif, Bahaa G. M.'
'Jiang, Hong'
'Wang, Man-Qun'

_publ_section_title
;
 Structure-based design, synthesis, and biological evaluation of novel
 piperine--resveratrol hybrids as antiproliferative agents targeting
 SIRT-2
;
_journal_issue 41
_journal_name_full 'RSC Advances'
_journal_page_first 25738
_journal_page_last 25751
_journal_paper_doi 10.1039/D1RA04061H
_journal_volume 11
_journal_year 2021
_chemical_formula_moiety 'C19 H16 N2 O5, C H4 O'
_chemical_formula_sum 'C20 H20 N2 O6'
_chemical_formula_weight 384.38
_space_group_crystal_system monoclinic
_space_group_IT_number 14
_space_group_name_Hall '-P 2ybc'
_space_group_name_H-M_alt 'P 1 21/c 1'
_atom_sites_solution_hydrogens geom
_atom_sites_solution_primary dual
_audit_creation_date 2019-05-28
_audit_creation_method
; 
Olex2 1.2 
(compiled 2018.05.29 svn.r3508 for OlexSys, GUI svn.r5506) 
;
_audit_update_record
;
2020-02-15 deposited with the CCDC.	2021-06-24 downloaded from the CCDC.
;
_cell_angle_alpha 90
_cell_angle_beta 99.079(5)
_cell_angle_gamma 90
_cell_formula_units_Z 4
_cell_length_a 6.6192(6)
_cell_length_b 19.7039(17)
_cell_length_c 14.2723(13)
_cell_measurement_reflns_used 5795
_cell_measurement_temperature 293(2)
_cell_measurement_theta_max 70.41
_cell_measurement_theta_min 3.86
_cell_volume 1838.1(3)
_computing_cell_refinement 'SAINT v7.68A (Bruker, 2009)'
_computing_data_collection 'Bruker APEX2'
_computing_data_reduction 'SAINT v7.68A (Bruker, 2009)'
_computing_molecular_graphics 'Olex2 (Dolomanov et al., 2009)'
_computing_publication_material 'Olex2 (Dolomanov et al., 2009)'
_computing_structure_refinement 'XL (Sheldrick, 2008)'
_computing_structure_solution 'XM (Sheldrick, 2008)'
_diffrn_ambient_temperature 293(2)
_diffrn_measured_fraction_theta_full 0.951
_diffrn_measured_fraction_theta_max 0.951
_diffrn_measurement_device_type 'Bruker APEX-II CCD'
_diffrn_measurement_method '\f and \w scans'
_diffrn_radiation_monochromator graphite
_diffrn_radiation_type CuK\a
_diffrn_radiation_wavelength 1.54178
_diffrn_reflns_av_R_equivalents 0.0552
_diffrn_reflns_av_unetI/netI 0.0509
_diffrn_reflns_Laue_measured_fraction_full 0.951
_diffrn_reflns_Laue_measured_fraction_max 0.951
_diffrn_reflns_limit_h_max 6
_diffrn_reflns_limit_h_min -7
_diffrn_reflns_limit_k_max 23
_diffrn_reflns_limit_k_min -22
_diffrn_reflns_limit_l_max 16
_diffrn_reflns_limit_l_min -15
_diffrn_reflns_number 10609
_diffrn_reflns_point_group_measured_fraction_full 0.951
_diffrn_reflns_point_group_measured_fraction_max 0.951
_diffrn_reflns_theta_full 64.992
_diffrn_reflns_theta_max 64.992
_diffrn_reflns_theta_min 3.856
_diffrn_standards_number 0
_exptl_absorpt_coefficient_mu 0.866
_exptl_absorpt_correction_T_max 0.7535
_exptl_absorpt_correction_T_min 0.4681
_exptl_absorpt_correction_type none
_exptl_crystal_colour yellow
_exptl_crystal_colour_primary yellow
_exptl_crystal_density_diffrn 1.389
_exptl_crystal_description block
_exptl_crystal_F_000 808
_exptl_crystal_size_max 0.13
_exptl_crystal_size_mid 0.12
_exptl_crystal_size_min 0.1
_refine_diff_density_max 0.285
_refine_diff_density_min -0.225
_refine_diff_density_rms 0.061
_refine_ls_extinction_coef 0.0018(3)
_refine_ls_extinction_expression Fc^*^=kFc[1+0.001xFc^2^\l^3^/sin(2\q)]^-1/4^
_refine_ls_extinction_method 'SHELXL-2014/7 (Sheldrick 2014'
_refine_ls_goodness_of_fit_ref 1.074
_refine_ls_hydrogen_treatment constr
_refine_ls_matrix_type full
_refine_ls_number_parameters 258
_refine_ls_number_reflns 2973
_refine_ls_number_restraints 0
_refine_ls_restrained_S_all 1.074
_refine_ls_R_factor_all 0.0507
_refine_ls_R_factor_gt 0.0461
_refine_ls_shift/su_max 0.001
_refine_ls_shift/su_mean 0.000
_refine_ls_structure_factor_coef Fsqd
_refine_ls_weighting_details 'w=1/[\s^2^(Fo^2^)+(0.0675P)^2^+0.6832P] where P=(Fo^2^+2Fc^2^)/3'
_refine_ls_weighting_scheme calc
_refine_ls_wR_factor_gt 0.1239
_refine_ls_wR_factor_ref 0.1332
_reflns_Friedel_coverage 0.000
_reflns_number_gt 2642
_reflns_number_total 2973
_reflns_threshold_expression 'I > 2\s(I)'
_cod_data_source_file d1ra04061h3.cif
_cod_data_source_block cu_190523c_0m
_cod_database_code 7243283
_shelx_shelxl_version_number 2014/7
_shelx_space_group_comment
; 
The symmetry employed for this shelxl refinement is uniquely defined 
by the following loop, which should always be used as a source of 
symmetry information in preference to the above space-group names. 
They are only intended as comments. 
;
_shelx_estimated_absorpt_t_max 0.918
_shelx_estimated_absorpt_t_min 0.896
_olex2_refinement_description
; 
1. Fixed Uiso 
 At 1.2 times of: 
  All C(H) groups, All C(H,H) groups, All N(H) groups 
 At 1.5 times of: 
  All C(H,H,H) groups, All O(H) groups 
2.a Secondary CH2 refined with riding coordinates: 
 C19(H19A,H19B) 
2.b Aromatic/amide H refined with riding coordinates: 
 C3(H3), C5(H5), C6(H6), C7(H7), C9(H9), C10(H10), C11(H11), C12(H12), 
 C14(H14), C15(H15), C18(H18), N2(H2) 
2.c Idealised Me refined as rotating group: 
 C20(H20A,H20B,H20C) 
2.d Idealised tetrahedral OH refined as rotating group: 
 O1(H1), O2(H2A), O022(H022) 
;
_olex2_submission_special_instructions 'No special instructions were received'

loop_
_space_group_symop_operation_xyz
'x, y, z'
'-x, y+1/2, -z+1/2'
'-x, -y, -z'
'x, -y-1/2, z-1/2'

loop_
_atom_site_label
_atom_site_type_symbol
_atom_site_fract_x
_atom_site_fract_y
_atom_site_fract_z
_atom_site_U_iso_or_equiv
_atom_site_adp_type
_atom_site_occupancy
_atom_site_site_symmetry_order
_atom_site_calc_flag
_atom_site_refinement_flags_posn
_atom_site_refinement_flags_adp
_atom_site_refinement_flags_occupancy
_atom_site_disorder_assembly
_atom_site_disorder_group
C1 C 0.6401(3) 0.52542(8) 0.15648(12) 0.0245(4) Uani 1 1 d . . . . .
C2 C 0.8446(3) 0.53847(8) 0.19490(12) 0.0249(4) Uani 1 1 d . . . . .
C3 C 0.9125(3) 0.60464(8) 0.21247(13) 0.0266(4) Uani 1 1 d . . . . .
H3 H 1.0481 0.6128 0.2386 0.032 Uiso 1 1 calc R . . . .
C4 C 0.7778(3) 0.65864(8) 0.19094(13) 0.0247(4) Uani 1 1 d . . . . .
C5 C 0.5760(3) 0.64704(9) 0.14951(13) 0.0274(4) Uani 1 1 d . . . . .
H5 H 0.4873 0.6832 0.1326 0.033 Uiso 1 1 calc R . . . .
C6 C 0.5098(3) 0.58110(9) 0.13395(13) 0.0268(4) Uani 1 1 d . . . . .
H6 H 0.3742 0.5733 0.1076 0.032 Uiso 1 1 calc R . . . .
C7 C 0.5569(3) 0.45760(8) 0.14254(13) 0.0254(4) Uani 1 1 d . . . . .
H7 H 0.4169 0.4524 0.1229 0.030 Uiso 1 1 calc R . . . .
C8 C 0.6597(3) 0.28366(8) 0.15149(12) 0.0225(4) Uani 1 1 d . . . . .
C9 C 0.5223(3) 0.22530(8) 0.13525(13) 0.0268(4) Uani 1 1 d . . . . .
H9 H 0.3817 0.2323 0.1274 0.032 Uiso 1 1 calc R . . . .
C10 C 0.5942(3) 0.16222(8) 0.13146(12) 0.0249(4) Uani 1 1 d . . . . .
H10 H 0.7355 0.1576 0.1378 0.030 Uiso 1 1 calc R . . . .
C11 C 0.4765(3) 0.10080(8) 0.11864(13) 0.0263(4) Uani 1 1 d . . . . .
H11 H 0.3348 0.1035 0.1041 0.032 Uiso 1 1 calc R . . . .
C12 C 0.5667(3) 0.03958(9) 0.12714(12) 0.0256(4) Uani 1 1 d . . . . .
H12 H 0.7087 0.0394 0.1413 0.031 Uiso 1 1 calc R . . . .
C13 C 0.4675(3) -0.02668(9) 0.11675(12) 0.0248(4) Uani 1 1 d . . . . .
C14 C 0.5879(3) -0.08410(9) 0.14317(13) 0.0275(4) Uani 1 1 d . . . . .
H14 H 0.7256 -0.0784 0.1676 0.033 Uiso 1 1 calc R . . . .
C15 C 0.5071(3) -0.14982(9) 0.13386(14) 0.0294(4) Uani 1 1 d . . . . .
H15 H 0.5872 -0.1878 0.1522 0.035 Uiso 1 1 calc R . . . .
C16 C 0.3058(3) -0.15535(8) 0.09668(13) 0.0269(4) Uani 1 1 d . . . . .
C17 C 0.1843(3) -0.09908(9) 0.06971(13) 0.0280(4) Uani 1 1 d . . . . .
C18 C 0.2593(3) -0.03437(8) 0.07949(13) 0.0276(4) Uani 1 1 d . . . . .
H18 H 0.1759 0.0030 0.0622 0.033 Uiso 1 1 calc R . . . .
C19 C -0.0018(3) -0.19209(9) 0.02916(16) 0.0368(5) Uani 1 1 d . . . . .
H19A H -0.1121 -0.2117 0.0576 0.044 Uiso 1 1 calc R . . . .
H19B H -0.0166 -0.2069 -0.0364 0.044 Uiso 1 1 calc R . . . .
N1 N 0.6695(2) 0.40416(7) 0.15631(11) 0.0245(4) Uani 1 1 d . . . . .
N2 N 0.5634(2) 0.34380(7) 0.14187(11) 0.0243(4) Uani 1 1 d . . . . .
H2 H 0.4324 0.3447 0.1264 0.029 Uiso 1 1 calc R . . . .
O1 O 0.9841(2) 0.48810(6) 0.21611(10) 0.0329(3) Uani 1 1 d . . . . .
H1 H 0.9275 0.4512 0.2060 0.049 Uiso 1 1 calc GR . . . .
O2 O 0.8355(2) 0.72432(5) 0.20715(10) 0.0308(3) Uani 1 1 d . . . . .
H2A H 0.9512 0.7256 0.2377 0.046 Uiso 1 1 calc GR . . . .
O3 O 0.84945(19) 0.27811(6) 0.17154(9) 0.0279(3) Uani 1 1 d . . . . .
O4 O 0.1899(2) -0.21354(6) 0.07931(11) 0.0365(4) Uani 1 1 d . . . . .
O5 O -0.0101(2) -0.11954(6) 0.03346(12) 0.0429(4) Uani 1 1 d . . . . .
C20 C 1.0456(3) 0.38319(10) 0.02270(15) 0.0382(5) Uani 1 1 d . . . . .
H20A H 1.1510 0.3981 -0.0116 0.057 Uiso 1 1 calc GR . . . .
H20B H 0.9594 0.4209 0.0325 0.057 Uiso 1 1 calc GR . . . .
H20C H 0.9650 0.3487 -0.0131 0.057 Uiso 1 1 calc GR . . . .
O022 O 1.13589(19) 0.35648(7) 0.11156(10) 0.0350(4) Uani 1 1 d . . . . .
H022 H 1.0504 0.3346 0.1345 0.052 Uiso 1 1 calc GR . . . .

loop_
_atom_site_aniso_label
_atom_site_aniso_U_11
_atom_site_aniso_U_22
_atom_site_aniso_U_33
_atom_site_aniso_U_23
_atom_site_aniso_U_13
_atom_site_aniso_U_12
C1 0.0246(10) 0.0210(8) 0.0290(9) -0.0004(7) 0.0079(7) -0.0013(6)
C2 0.0250(11) 0.0213(9) 0.0289(9) 0.0006(7) 0.0057(7) 0.0019(6)
C3 0.0229(10) 0.0232(9) 0.0337(10) 0.0000(7) 0.0043(7) -0.0021(7)
C4 0.0256(11) 0.0201(8) 0.0298(9) -0.0009(6) 0.0090(7) -0.0018(6)
C5 0.0256(11) 0.0200(8) 0.0372(10) -0.0001(7) 0.0072(7) 0.0040(7)
C6 0.0201(10) 0.0256(9) 0.0351(10) -0.0010(7) 0.0057(7) -0.0012(7)
C7 0.0217(10) 0.0228(9) 0.0325(10) -0.0012(7) 0.0075(7) -0.0009(6)
C8 0.0202(11) 0.0226(8) 0.0265(9) 0.0017(6) 0.0091(7) 0.0012(6)
C9 0.0226(10) 0.0240(9) 0.0355(10) -0.0003(7) 0.0103(7) -0.0010(6)
C10 0.0245(10) 0.0250(9) 0.0260(9) 0.0019(7) 0.0069(7) -0.0002(6)
C11 0.0270(11) 0.0223(9) 0.0310(10) 0.0000(7) 0.0088(7) -0.0013(7)
C12 0.0255(10) 0.0249(9) 0.0269(9) -0.0016(7) 0.0058(7) -0.0022(6)
C13 0.0289(11) 0.0217(8) 0.0258(9) -0.0013(6) 0.0100(7) 0.0006(7)
C14 0.0274(11) 0.0233(9) 0.0324(10) -0.0020(7) 0.0062(7) 0.0005(7)
C15 0.0299(11) 0.0197(8) 0.0392(11) 0.0006(7) 0.0075(8) 0.0042(7)
C16 0.0294(11) 0.0193(8) 0.0339(10) -0.0017(7) 0.0111(7) -0.0021(6)
C17 0.0241(11) 0.0249(9) 0.0366(10) -0.0006(7) 0.0097(7) -0.0002(7)
C18 0.0275(11) 0.0195(8) 0.0368(10) 0.0006(7) 0.0084(8) 0.0030(7)
C19 0.0285(12) 0.0245(9) 0.0589(13) -0.0004(8) 0.0114(9) -0.0048(7)
N1 0.0232(9) 0.0188(7) 0.0323(8) -0.0012(6) 0.0071(6) -0.0031(5)
N2 0.0192(9) 0.0185(7) 0.0360(9) -0.0002(6) 0.0072(6) -0.0025(5)
O1 0.0265(8) 0.0183(6) 0.0514(8) -0.0020(5) -0.0021(6) 0.0026(5)
O2 0.0283(8) 0.0178(6) 0.0452(8) -0.0008(5) 0.0022(6) -0.0022(5)
O3 0.0222(8) 0.0215(6) 0.0405(7) 0.0036(5) 0.0064(5) -0.0005(4)
O4 0.0333(9) 0.0188(6) 0.0576(9) 0.0004(6) 0.0078(6) -0.0043(5)
O5 0.0272(9) 0.0245(7) 0.0748(11) 0.0006(6) 0.0010(7) -0.0024(5)
C20 0.0381(13) 0.0394(11) 0.0394(11) 0.0023(9) 0.0130(9) -0.0021(9)
O022 0.0215(8) 0.0354(7) 0.0495(8) 0.0110(6) 0.0103(6) -0.0019(5)

loop_
_atom_type_symbol
_atom_type_description
_atom_type_scat_dispersion_real
_atom_type_scat_dispersion_imag
_atom_type_scat_source
C C 0.0181 0.0091 'International Tables Vol C Tables 4.2.6.8 and 6.1.1.4'
H H 0.0000 0.0000 'International Tables Vol C Tables 4.2.6.8 and 6.1.1.4'
N N 0.0311 0.0180 'International Tables Vol C Tables 4.2.6.8 and 6.1.1.4'
O O 0.0492 0.0322 'International Tables Vol C Tables 4.2.6.8 and 6.1.1.4'

loop_
_geom_angle_atom_site_label_1
_geom_angle_atom_site_label_2
_geom_angle_atom_site_label_3
_geom_angle
_geom_angle_site_symmetry_1
_geom_angle_site_symmetry_3
_geom_angle_publ_flag
C2 C1 C7 123.13(15) . . ?
C6 C1 C2 117.87(15) . . ?
C6 C1 C7 118.96(16) . . ?
C3 C2 C1 120.54(16) . . ?
O1 C2 C1 122.30(15) . . ?
O1 C2 C3 117.16(16) . . ?
C2 C3 H3 120.0 . . ?
C2 C3 C4 120.00(17) . . ?
C4 C3 H3 120.0 . . ?
C3 C4 C5 120.46(15) . . ?
O2 C4 C3 122.55(16) . . ?
O2 C4 C5 116.98(15) . . ?
C4 C5 H5 120.6 . . ?
C6 C5 C4 118.86(16) . . ?
C6 C5 H5 120.6 . . ?
C1 C6 H6 118.9 . . ?
C5 C6 C1 122.20(17) . . ?
C5 C6 H6 118.9 . . ?
C1 C7 H7 118.8 . . ?
N1 C7 C1 122.37(17) . . ?
N1 C7 H7 118.8 . . ?
N2 C8 C9 113.86(16) . . ?
O3 C8 C9 123.09(15) . . ?
O3 C8 N2 123.05(15) . . ?
C8 C9 H9 119.3 . . ?
C10 C9 C8 121.45(17) . . ?
C10 C9 H9 119.3 . . ?
C9 C10 H10 116.6 . . ?
C9 C10 C11 126.89(17) . . ?
C11 C10 H10 116.6 . . ?
C10 C11 H11 119.3 . . ?
C12 C11 C10 121.44(18) . . ?
C12 C11 H11 119.3 . . ?
C11 C12 H12 116.2 . . ?
C11 C12 C13 127.51(18) . . ?
C13 C12 H12 116.2 . . ?
C14 C13 C12 117.91(17) . . ?
C14 C13 C18 119.82(16) . . ?
C18 C13 C12 122.26(15) . . ?
C13 C14 H14 119.0 . . ?
C15 C14 C13 121.95(18) . . ?
C15 C14 H14 119.0 . . ?
C14 C15 H15 121.7 . . ?
C16 C15 C14 116.61(16) . . ?
C16 C15 H15 121.7 . . ?
C15 C16 C17 122.26(16) . . ?
C15 C16 O4 128.31(15) . . ?
O4 C16 C17 109.43(16) . . ?
C18 C17 C16 122.11(18) . . ?
C18 C17 O5 128.12(17) . . ?
O5 C17 C16 109.77(15) . . ?
C13 C18 H18 121.4 . . ?
C17 C18 C13 117.24(16) . . ?
C17 C18 H18 121.4 . . ?
H19A C19 H19B 108.4 . . ?
O4 C19 H19A 110.1 . . ?
O4 C19 H19B 110.1 . . ?
O4 C19 O5 108.23(15) . . ?
O5 C19 H19A 110.1 . . ?
O5 C19 H19B 110.1 . . ?
C7 N1 N2 114.40(15) . . ?
C8 N2 N1 121.53(15) . . ?
C8 N2 H2 119.2 . . ?
N1 N2 H2 119.2 . . ?
C2 O1 H1 109.5 . . ?
C4 O2 H2A 109.5 . . ?
C16 O4 C19 105.70(13) . . ?
C17 O5 C19 105.65(14) . . ?
H20A C20 H20B 109.5 . . ?
H20A C20 H20C 109.5 . . ?
H20B C20 H20C 109.5 . . ?
O022 C20 H20A 109.5 . . ?
O022 C20 H20B 109.5 . . ?
O022 C20 H20C 109.5 . . ?
C20 O022 H022 109.5 . . ?

loop_
_geom_bond_atom_site_label_1
_geom_bond_atom_site_label_2
_geom_bond_distance
_geom_bond_site_symmetry_2
_geom_bond_publ_flag
C1 C2 1.401(3) . ?
C1 C6 1.401(2) . ?
C1 C7 1.447(2) . ?
C2 C3 1.389(2) . ?
C2 O1 1.357(2) . ?
C3 H3 0.9300 . ?
C3 C4 1.391(2) . ?
C4 C5 1.392(3) . ?
C4 O2 1.3586(19) . ?
C5 H5 0.9300 . ?
C5 C6 1.378(2) . ?
C6 H6 0.9300 . ?
C7 H7 0.9300 . ?
C7 N1 1.287(2) . ?
C8 C9 1.462(2) . ?
C8 N2 1.342(2) . ?
C8 O3 1.248(2) . ?
C9 H9 0.9300 . ?
C9 C10 1.335(2) . ?
C10 H10 0.9300 . ?
C10 C11 1.435(2) . ?
C11 H11 0.9300 . ?
C11 C12 1.343(2) . ?
C12 H12 0.9300 . ?
C12 C13 1.458(2) . ?
C13 C14 1.401(2) . ?
C13 C18 1.405(3) . ?
C14 H14 0.9300 . ?
C14 C15 1.399(2) . ?
C15 H15 0.9300 . ?
C15 C16 1.359(3) . ?
C16 C17 1.388(3) . ?
C16 O4 1.380(2) . ?
C17 C18 1.367(2) . ?
C17 O5 1.370(2) . ?
C18 H18 0.9300 . ?
C19 H19A 0.9700 . ?
C19 H19B 0.9700 . ?
C19 O4 1.419(3) . ?
C19 O5 1.432(2) . ?
N1 N2 1.3803(19) . ?
N2 H2 0.8600 . ?
O1 H1 0.8200 . ?
O2 H2A 0.8200 . ?
C20 H20A 0.9600 . ?
C20 H20B 0.9600 . ?
C20 H20C 0.9600 . ?
C20 O022 1.415(2) . ?
O022 H022 0.8200 . ?

loop_
_geom_hbond_atom_site_label_D
_geom_hbond_atom_site_label_H
_geom_hbond_atom_site_label_A
_geom_hbond_distance_DH
_geom_hbond_distance_HA
_geom_hbond_distance_DA
_geom_hbond_angle_DHA
_geom_hbond_site_symmetry_A
N2 H2 O022 0.86 1.95 2.805(2) 169.8 1_455
O1 H1 N1 0.82 1.97 2.6905(19) 145.5 .
O2 H2A O3 0.82 1.99 2.7075(18) 146.2 2_755
O022 H022 O3 0.82 1.87 2.6878(17) 172.2 .

loop_
_geom_torsion_atom_site_label_1
_geom_torsion_atom_site_label_2
_geom_torsion_atom_site_label_3
_geom_torsion_atom_site_label_4
_geom_torsion
_geom_torsion_site_symmetry_1
_geom_torsion_site_symmetry_2
_geom_torsion_site_symmetry_3
_geom_torsion_site_symmetry_4
_geom_torsion_publ_flag
C1 C2 C3 C4 -0.7(3) . . . . ?
C1 C7 N1 N2 178.44(14) . . . . ?
C2 C1 C6 C5 -0.8(3) . . . . ?
C2 C1 C7 N1 -6.6(3) . . . . ?
C2 C3 C4 C5 -1.7(3) . . . . ?
C2 C3 C4 O2 179.57(16) . . . . ?
C3 C4 C5 C6 2.7(3) . . . . ?
C4 C5 C6 C1 -1.5(3) . . . . ?
C6 C1 C2 C3 1.9(3) . . . . ?
C6 C1 C2 O1 -177.78(16) . . . . ?
C6 C1 C7 N1 175.78(16) . . . . ?
C7 C1 C2 C3 -175.70(16) . . . . ?
C7 C1 C2 O1 4.6(3) . . . . ?
C7 C1 C6 C5 176.88(16) . . . . ?
C7 N1 N2 C8 178.60(15) . . . . ?
C8 C9 C10 C11 178.17(16) . . . . ?
C9 C8 N2 N1 178.87(14) . . . . ?
C9 C10 C11 C12 -172.02(17) . . . . ?
C10 C11 C12 C13 179.59(16) . . . . ?
C11 C12 C13 C14 -170.15(17) . . . . ?
C11 C12 C13 C18 11.4(3) . . . . ?
C12 C13 C14 C15 -178.66(16) . . . . ?
C12 C13 C18 C17 177.63(16) . . . . ?
C13 C14 C15 C16 0.8(3) . . . . ?
C14 C13 C18 C17 -0.8(3) . . . . ?
C14 C15 C16 C17 -0.5(3) . . . . ?
C14 C15 C16 O4 179.38(17) . . . . ?
C15 C16 C17 C18 -0.5(3) . . . . ?
C15 C16 C17 O5 179.08(17) . . . . ?
C15 C16 O4 C19 -172.56(19) . . . . ?
C16 C17 C18 C13 1.1(3) . . . . ?
C16 C17 O5 C19 -6.0(2) . . . . ?
C17 C16 O4 C19 7.3(2) . . . . ?
C18 C13 C14 C15 -0.1(3) . . . . ?
C18 C17 O5 C19 173.53(19) . . . . ?
N2 C8 C9 C10 172.35(16) . . . . ?
O1 C2 C3 C4 179.02(16) . . . . ?
O2 C4 C5 C6 -178.45(16) . . . . ?
O3 C8 C9 C10 -7.0(3) . . . . ?
O3 C8 N2 N1 -1.8(3) . . . . ?
O4 C16 C17 C18 179.62(16) . . . . ?
O4 C16 C17 O5 -0.8(2) . . . . ?
O4 C19 O5 C17 10.5(2) . . . . ?
O5 C17 C18 C13 -178.35(17) . . . . ?
O5 C19 O4 C16 -11.0(2) . . . . ?
